data_2020976
loop_
_publ_author_name
'H\"utzler, Wilhelm Maximilian'
'Bolte, Michael'

_publ_section_title
;
 Sulfur as hydrogen-bond acceptor in cocrystals of 2-thio-modified thymine
;
_journal_issue 1
_journal_name_full 'Acta Crystallographica Section C'
_journal_page_first 21
_journal_page_last 30
_journal_paper_doi 10.1107/S2053229617017181
_journal_volume 74
_journal_year 2018
_chemical_formula_iupac '2C5 H6 N2 O S, 2C4 H6 N4 O, C3 H7 N O'
_chemical_formula_moiety '2(C5 H6 N2 O S), 2(C4 H6 N4 O), C3 H7 N O'
_chemical_formula_sum 'C21 H31 N13 O5 S2'
_chemical_formula_weight 609.71
_chemical_name_systematic
'5-Methyl-2-thiouracil--6-amino-3<i>H</i>-isocytosine--<i>N</i>,<i>N</i>-dimethylformamide (2/2/1)'
_space_group_crystal_system monoclinic
_space_group_IT_number 15
_space_group_name_Hall '-C 2yc'
_space_group_name_H-M_alt 'C 1 2/c 1'
_symmetry_space_group_name_Hall '-C 2yc'
_symmetry_space_group_name_H-M 'C 1 2/c 1'
_atom_sites_solution_hydrogens mixed
_audit_creation_method SHELXL-2014/7
_cell_angle_alpha 90
_cell_angle_beta 98.701(10)
_cell_angle_gamma 90
_cell_formula_units_Z 4
_cell_length_a 22.573(3)
_cell_length_b 9.1593(12)
_cell_length_c 13.9211(16)
_cell_measurement_reflns_used 13239
_cell_measurement_temperature 173(2)
_cell_measurement_theta_max 26.15
_cell_measurement_theta_min 3.23
_cell_volume 2845.1(6)
_computing_cell_refinement
;
X-AREA (Stoe & Cie, 2001)
;
_computing_data_collection
;
X-AREA (Stoe & Cie, 2001)
;
_computing_data_reduction
;
X-AREA (Stoe & Cie, 2001)
;
_computing_molecular_graphics
;
Mercury (Version 3.9, Macrae <i>et al.</i>,  2008) and XP in
SHELXTL-Plus (Sheldrick,
2008)
;
_computing_publication_material
;
publCIF (Westrip, 2010)
;
_computing_structure_refinement
;
SHELXL2014 (Sheldrick, 2015)
;
_computing_structure_solution
;
SHELXS97 (Sheldrick, 2008)
;
_diffrn_ambient_temperature 173(2)
_diffrn_measured_fraction_theta_full 0.998
_diffrn_measured_fraction_theta_max 0.992
_diffrn_measurement_device_type 'STOE IPDS II two-circle diffractometer'
_diffrn_measurement_method \w
_diffrn_radiation_type MoK\a
_diffrn_radiation_wavelength 0.71073
_diffrn_reflns_av_R_equivalents 0.1218
_diffrn_reflns_limit_h_max 27
_diffrn_reflns_limit_h_min -27
_diffrn_reflns_limit_k_max 11
_diffrn_reflns_limit_k_min -10
_diffrn_reflns_limit_l_max 17
_diffrn_reflns_limit_l_min -16
_diffrn_reflns_number 11737
_diffrn_reflns_theta_full 25.000
_diffrn_reflns_theta_max 25.897
_diffrn_reflns_theta_min 3.235
_exptl_absorpt_coefficient_mu 0.245
_exptl_absorpt_correction_T_max 1.000
_exptl_absorpt_correction_T_min 0.362
_exptl_absorpt_correction_type multi-scan
_exptl_absorpt_process_details
;
(X-AREA; Stoe & Cie, 2001)
;
_exptl_crystal_colour colourless
_exptl_crystal_density_diffrn 1.423
_exptl_crystal_description block
_exptl_crystal_F_000 1280
_exptl_crystal_size_max 0.150
_exptl_crystal_size_mid 0.100
_exptl_crystal_size_min 0.070
_refine_diff_density_max 0.465
_refine_diff_density_min -0.215
_refine_ls_extinction_method none
_refine_ls_goodness_of_fit_ref 1.015
_refine_ls_hydrogen_treatment mixed
_refine_ls_matrix_type full
_refine_ls_number_parameters 228
_refine_ls_number_reflns 2741
_refine_ls_number_restraints 15
_refine_ls_restrained_S_all 1.015
_refine_ls_R_factor_all 0.0771
_refine_ls_R_factor_gt 0.0503
_refine_ls_shift/su_max 0.000
_refine_ls_shift/su_mean 0.000
_refine_ls_structure_factor_coef Fsqd
_refine_ls_weighting_details 'w=1/[\s^2^(Fo^2^)+(0.0529P)^2^] where P=(Fo^2^+2Fc^2^)/3'
_refine_ls_weighting_scheme calc
_refine_ls_wR_factor_gt 0.1061
_refine_ls_wR_factor_ref 0.1158
_reflns_number_gt 2052
_reflns_number_total 2741
_reflns_threshold_expression 'I > 2\s(I)'
_cod_data_source_file eg3230sup1.cif
_cod_data_source_block IV
_cod_database_code 2020976
_shelx_space_group_comment
;
The symmetry employed for this shelxl refinement is uniquely defined
by the following loop, which should always be used as a source of
symmetry information in preference to the above space-group names.
They are only intended as comments.
;
_shelx_estimated_absorpt_t_min 0.964
_shelx_estimated_absorpt_t_max 0.983

loop_
_space_group_symop_operation_xyz
'x, y, z'
'-x, y, -z+1/2'
'x+1/2, y+1/2, z'
'-x+1/2, y+1/2, -z+1/2'
'-x, -y, -z'
'x, -y, z-1/2'
'-x+1/2, -y+1/2, -z'
'x+1/2, -y+1/2, z-1/2'

loop_
_atom_site_type_symbol
_atom_site_label
_atom_site_fract_x
_atom_site_fract_y
_atom_site_fract_z
_atom_site_U_iso_or_equiv
_atom_site_adp_type
_atom_site_calc_flag
_atom_site_occupancy
_atom_site_disorder_assembly
_atom_site_disorder_group
N N1A 0.25804(9) 0.5870(2) 0.68791(13) 0.0276(4) Uani d 1 . .
H H1A 0.2737(12) 0.590(3) 0.7497(13) 0.033 Uiso d 1 . .
C C2A 0.28461(10) 0.5045(3) 0.62657(15) 0.0250(5) Uani d 1 . .
S S21A 0.34920(3) 0.41635(8) 0.66439(4) 0.0320(2) Uani d 1 . .
N N3A 0.25635(9) 0.5023(2) 0.53334(13) 0.0265(4) Uani d 1 . .
H H3A 0.2719(12) 0.450(3) 0.4914(18) 0.032 Uiso d 1 . .
C C4A 0.20409(11) 0.5776(3) 0.49760(16) 0.0283(5) Uani d 1 . .
O O41A 0.18212(9) 0.5617(2) 0.41215(12) 0.0414(5) Uani d 1 . .
C C5A 0.18093(11) 0.6718(3) 0.56548(18) 0.0306(6) Uani d 1 . .
C C51A 0.12694(13) 0.7639(3) 0.5318(2) 0.0441(7) Uani d 1 . .
H H51A 0.1187 0.8270 0.5851 0.066 Uiso calc 1 . .
H H51B 0.0923 0.7006 0.5115 0.066 Uiso calc 1 . .
H H51C 0.1345 0.8243 0.4769 0.066 Uiso calc 1 . .
C C6A 0.20850(11) 0.6704(3) 0.65809(17) 0.0308(6) Uani d 1 . .
H H6A 0.1929 0.7295 0.7045 0.037 Uiso calc 1 . .
N N1B 0.43554(9) 0.0600(2) 0.40837(13) 0.0267(5) Uani d 1 . .
C C2B 0.42522(10) 0.1474(3) 0.47932(15) 0.0249(5) Uani d 1 . .
N N21B 0.46111(10) 0.1394(3) 0.56472(14) 0.0340(5) Uani d 1 . .
H H21B 0.4922(11) 0.080(3) 0.570(2) 0.041 Uiso d 1 . .
H H22B 0.4568(14) 0.202(3) 0.6102(18) 0.041 Uiso d 1 . .
N N3B 0.38020(9) 0.2451(2) 0.46922(13) 0.0282(5) Uani d 1 . .
H H3B 0.3711(12) 0.292(3) 0.5202(17) 0.034 Uiso d 1 . .
C C4B 0.34121(11) 0.2632(3) 0.38263(15) 0.0269(5) Uani d 1 . .
O O41B 0.30123(8) 0.3593(2) 0.38019(11) 0.0332(4) Uani d 1 . .
C C5B 0.35140(11) 0.1717(3) 0.30740(15) 0.0282(5) Uani d 1 . .
H H5B 0.3267 0.1775 0.2459 0.034 Uiso calc 1 . .
C C6B 0.39779(11) 0.0719(3) 0.32273(16) 0.0283(5) Uani d 1 . .
N N61B 0.40827(11) -0.0195(3) 0.25269(15) 0.0380(6) Uani d 1 . .
H H61B 0.3866(12) -0.010(4) 0.1959(15) 0.046 Uiso d 1 . .
H H62B 0.4333(13) -0.090(3) 0.263(2) 0.046 Uiso d 1 . .
O O11X 0.5000 0.2887(3) 0.7500 0.0411(7) Uani d 1 . .
N N2X 0.4953(12) 0.5328(5) 0.7625(11) 0.050(2) Uani d 0.5 A -1
C C1X 0.5071(3) 0.4131(5) 0.7191(4) 0.0373(12) Uani d 0.5 A -1
H H1X 0.5223 0.4217 0.6593 0.045 Uiso calc 0.5 A -1
C C3X 0.4846(3) 0.5240(8) 0.8626(5) 0.0565(17) Uani d 0.5 A -1
H H3XA 0.5118 0.5906 0.9029 0.085 Uiso calc 0.5 A -1
H H3XB 0.4917 0.4238 0.8863 0.085 Uiso calc 0.5 A -1
H H3XC 0.4430 0.5515 0.8660 0.085 Uiso calc 0.5 A -1
C C4X 0.4965(5) 0.6753(7) 0.7160(6) 0.074(3) Uani d 0.5 A -1
H H4XA 0.4566 0.7195 0.7092 0.112 Uiso calc 0.5 A -1
H H4XB 0.5085 0.6635 0.6516 0.112 Uiso calc 0.5 A -1
H H4XC 0.5254 0.7387 0.7560 0.112 Uiso calc 0.5 A -1

loop_
_atom_site_aniso_label
_atom_site_aniso_U_11
_atom_site_aniso_U_22
_atom_site_aniso_U_33
_atom_site_aniso_U_12
_atom_site_aniso_U_13
_atom_site_aniso_U_23
N1A 0.0283(10) 0.0340(12) 0.0188(9) -0.0052(9) -0.0018(8) -0.0044(9)
C2A 0.0257(12) 0.0288(13) 0.0193(10) -0.0077(10) -0.0006(9) -0.0004(10)
S21A 0.0282(3) 0.0450(4) 0.0201(3) 0.0047(3) -0.0050(2) 0.0019(3)
N3A 0.0284(11) 0.0321(12) 0.0170(9) 0.0003(9) -0.0025(8) -0.0029(8)
C4A 0.0255(12) 0.0322(14) 0.0246(11) -0.0051(10) -0.0048(9) 0.0024(10)
O41A 0.0390(11) 0.0571(13) 0.0232(8) 0.0018(9) -0.0109(7) 0.0003(9)
C5A 0.0254(12) 0.0317(14) 0.0334(12) -0.0037(10) 0.0004(10) 0.0026(11)
C51A 0.0345(15) 0.0459(18) 0.0503(16) 0.0053(13) 0.0013(12) 0.0098(14)
C6A 0.0303(13) 0.0326(14) 0.0291(12) -0.0024(10) 0.0033(10) -0.0066(11)
N1B 0.0283(11) 0.0307(12) 0.0184(9) 0.0027(8) -0.0057(8) -0.0021(8)
C2B 0.0250(11) 0.0297(13) 0.0186(10) -0.0014(10) -0.0015(8) 0.0025(9)
N21B 0.0388(12) 0.0416(14) 0.0177(9) 0.0112(10) -0.0079(9) -0.0054(9)
N3B 0.0323(11) 0.0350(12) 0.0152(8) 0.0050(9) -0.0029(8) -0.0020(8)
C4B 0.0284(12) 0.0314(14) 0.0187(10) 0.0001(10) -0.0034(9) 0.0050(10)
O41B 0.0359(9) 0.0408(11) 0.0202(8) 0.0131(8) -0.0045(7) 0.0006(7)
C5B 0.0314(13) 0.0341(14) 0.0161(10) 0.0040(10) -0.0062(9) -0.0002(10)
C6B 0.0295(13) 0.0331(14) 0.0202(10) 0.0018(11) -0.0036(9) -0.0013(10)
N61B 0.0422(13) 0.0468(15) 0.0206(10) 0.0169(11) -0.0097(9) -0.0100(10)
O11X 0.0599(18) 0.0333(17) 0.0253(12) 0.000 -0.0091(12) 0.000
N2X 0.026(7) 0.038(3) 0.088(7) -0.003(3) 0.016(5) -0.004(4)
C1X 0.039(3) 0.034(3) 0.036(3) -0.001(3) -0.004(2) 0.010(2)
C3X 0.063(4) 0.047(4) 0.061(4) 0.000(3) 0.013(3) -0.019(3)
C4X 0.090(6) 0.031(3) 0.102(7) -0.006(4) 0.014(8) 0.014(3)

loop_
_atom_type_symbol
_atom_type_description
_atom_type_scat_dispersion_real
_atom_type_scat_dispersion_imag
_atom_type_scat_source
C C 0.0033 0.0016 'International Tables Vol C Tables 4.2.6.8 and 6.1.1.4'
H H 0.0000 0.0000 'International Tables Vol C Tables 4.2.6.8 and 6.1.1.4'
N N 0.0061 0.0033 'International Tables Vol C Tables 4.2.6.8 and 6.1.1.4'
O O 0.0106 0.0060 'International Tables Vol C Tables 4.2.6.8 and 6.1.1.4'
S S 0.1246 0.1234 'International Tables Vol C Tables 4.2.6.8 and 6.1.1.4'

loop_
_geom_angle_atom_site_label_1
_geom_angle_atom_site_label_2
_geom_angle_atom_site_label_3
_geom_angle
C2A N1A C6A 122.9(2)
C2A N1A H1A 118.9(19)
C6A N1A H1A 118.2(19)
N1A C2A N3A 115.1(2)
N1A C2A S21A 121.29(17)
N3A C2A S21A 123.56(18)
C2A N3A C4A 125.8(2)
C2A N3A H3A 118(2)
C4A N3A H3A 116(2)
O41A C4A N3A 119.0(2)
O41A C4A C5A 125.2(2)
N3A C4A C5A 115.9(2)
C6A C5A C4A 117.6(2)
C6A C5A C51A 122.8(3)
C4A C5A C51A 119.5(2)
C5A C51A H51A 109.5
C5A C51A H51B 109.5
H51A C51A H51B 109.5
C5A C51A H51C 109.5
H51A C51A H51C 109.5
H51B C51A H51C 109.5
C5A C6A N1A 122.4(2)
C5A C6A H6A 118.8
N1A C6A H6A 118.8
C2B N1B C6B 116.7(2)
N1B C2B N21B 118.8(2)
N1B C2B N3B 122.8(2)
N21B C2B N3B 118.5(2)
C2B N21B H21B 119(2)
C2B N21B H22B 120(2)
H21B N21B H22B 121(3)
C2B N3B C4B 122.6(2)
C2B N3B H3B 120.5(19)
C4B N3B H3B 116.4(19)
O41B C4B C5B 127.1(2)
O41B C4B N3B 117.7(2)
C5B C4B N3B 115.2(2)
C6B C5B C4B 119.4(2)
C6B C5B H5B 120.3
C4B C5B H5B 120.3
N61B C6B N1B 115.7(2)
N61B C6B C5B 121.1(2)
N1B C6B C5B 123.2(2)
C6B N61B H61B 118(2)
C6B N61B H62B 123(2)
H61B N61B H62B 119(3)
C1X N2X C3X 118.4(7)
C1X N2X C4X 122.0(8)
C3X N2X C4X 119.5(6)
O11X C1X N2X 124.7(5)
O11X C1X H1X 117.7
N2X C1X H1X 117.7
N2X C3X H3XA 109.5
N2X C3X H3XB 109.5
H3XA C3X H3XB 109.5
N2X C3X H3XC 109.5
H3XA C3X H3XC 109.5
H3XB C3X H3XC 109.5
N2X C4X H4XA 109.5
N2X C4X H4XB 109.5
H4XA C4X H4XB 109.5
N2X C4X H4XC 109.5
H4XA C4X H4XC 109.5
H4XB C4X H4XC 109.5

loop_
_geom_bond_atom_site_label_1
_geom_bond_atom_site_label_2
_geom_bond_distance
N1A C2A 1.347(3)
N1A C6A 1.366(3)
N1A H1A 0.880(18)
C2A N3A 1.357(3)
C2A S21A 1.680(3)
N3A C4A 1.392(3)
N3A H3A 0.872(17)
C4A O41A 1.226(3)
C4A C5A 1.435(4)
C5A C6A 1.344(4)
C5A C51A 1.498(4)
C51A H51A 0.9800
C51A H51B 0.9800
C51A H51C 0.9800
C6A H6A 0.9500
N1B C2B 1.319(3)
N1B C6B 1.361(3)
C2B N21B 1.336(3)
C2B N3B 1.345(3)
N21B H21B 0.881(18)
N21B H22B 0.867(18)
N3B C4B 1.391(3)
N3B H3B 0.882(17)
C4B O41B 1.257(3)
C4B C5B 1.388(3)
C5B C6B 1.381(4)
C5B H5B 0.9500
C6B N61B 1.334(3)
N61B H61B 0.869(18)
N61B H62B 0.855(18)
O11X C1X 1.237(5)
N2X C1X 1.299(7)
N2X C3X 1.452(9)
N2X C4X 1.459(9)
C1X H1X 0.9500
C3X H3XA 0.9800
C3X H3XB 0.9800
C3X H3XC 0.9800
C4X H4XA 0.9800
C4X H4XB 0.9800
C4X H4XC 0.9800

loop_
_geom_hbond_atom_site_label_D
_geom_hbond_atom_site_label_H
_geom_hbond_atom_site_label_A
_geom_hbond_site_symmetry_A
_geom_hbond_distance_DH
_geom_hbond_distance_HA
_geom_hbond_distance_DA
_geom_hbond_angle_DHA
N1A H1A O41B 6_566 0.880(18) 1.887(19) 2.751(2) 167(3)
N3A H3A O41B . 0.872(17) 1.957(18) 2.818(3) 169(3)
N21B H21B N1B 5_656 0.881(18) 2.062(19) 2.942(3) 177(3)
N21B H22B O11X . 0.867(18) 2.19(2) 2.934(2) 143(3)
N3B H3B S21A . 0.882(17) 2.422(18) 3.303(2) 178(3)
C5B H5B O41A 4_545 0.95 2.42 3.198(3) 138.6
N61B H61B O41A 4_545 0.869(18) 2.10(2) 2.927(3) 160(3)
N61B H62B O11X 5_656 0.855(18) 2.39(2) 3.223(3) 166(3)

loop_
_geom_torsion_atom_site_label_1
_geom_torsion_atom_site_label_2
_geom_torsion_atom_site_label_3
_geom_torsion_atom_site_label_4
_geom_torsion
C6A N1A C2A N3A -4.1(3)
C6A N1A C2A S21A 174.07(19)
N1A C2A N3A C4A 0.7(4)
S21A C2A N3A C4A -177.5(2)
C2A N3A C4A O41A -177.4(2)
C2A N3A C4A C5A 3.9(4)
O41A C4A C5A C6A 176.3(3)
N3A C4A C5A C6A -5.1(3)
O41A C4A C5A C51A -2.2(4)
N3A C4A C5A C51A 176.4(2)
C4A C5A C6A N1A 2.1(4)
C51A C5A C6A N1A -179.4(2)
C2A N1A C6A C5A 2.8(4)
C6B N1B C2B N21B 179.9(2)
C6B N1B C2B N3B -0.4(3)
N1B C2B N3B C4B -0.8(4)
N21B C2B N3B C4B 178.8(2)
C2B N3B C4B O41B -178.8(2)
C2B N3B C4B C5B 0.9(3)
O41B C4B C5B C6B 179.8(3)
N3B C4B C5B C6B 0.1(3)
C2B N1B C6B N61B -178.6(2)
C2B N1B C6B C5B 1.5(4)
C4B C5B C6B N61B 178.8(3)
C4B C5B C6B N1B -1.4(4)
C3X N2X C1X O11X 13(3)
C4X N2X C1X O11X -171.1(13)

_cod_database_fobs_code 2020976
